data_7714764
loop_
_publ_author_name
'Maryunina, Kseniya'
'Nigomedyanova, Daria'
'Morozov, Vitaly'
'Smirnova, Kristina'
'Letyagin, Gleb'
'Romanenko, Galina'
'Efimov, Nikolay'
'Bogomyakov, Artem'
'Ovcharenko, Victor'

_publ_section_title
;
 Ferrocenyl-substituted nitronyl nitroxide in the design of
 one-dimensional magnets.
;
_journal_issue 4
_journal_name_full 'Dalton transactions (Cambridge, England : 2003)'
_journal_page_first 1714
_journal_page_last 1721
_journal_paper_doi 10.1039/d3dt03858k
_journal_volume 53
_journal_year 2024
_chemical_formula_sum 'C28.5 H26.5 F12 Fe N2 O6 Zn'
_chemical_formula_weight 842.24
_space_group_crystal_system triclinic
_space_group_IT_number 2
_space_group_name_Hall '-P 1'
_space_group_name_H-M_alt 'P -1'
_atom_sites_solution_hydrogens geom
_audit_creation_method SHELXL-2018/3
_audit_update_record
;
2023-09-28 deposited with the CCDC.	2023-12-18 downloaded from the CCDC.
;
_cell_angle_alpha 72.553(4)
_cell_angle_beta 89.059(5)
_cell_angle_gamma 76.936(5)
_cell_formula_units_Z 4
_cell_length_a 12.2352(11)
_cell_length_b 15.0010(14)
_cell_length_c 21.498(2)
_cell_measurement_reflns_used 5598
_cell_measurement_temperature 296(2)
_cell_measurement_theta_max 54.18
_cell_measurement_theta_min 3.17
_cell_volume 3661.2(6)
_computing_cell_refinement 'Bruker SAINT'
_computing_data_collection 'Bruker APEX2'
_computing_data_reduction 'Bruker SAINT'
_computing_molecular_graphics 'Bruker SHELXTL'
_computing_publication_material 'Bruker SHELXTL'
_computing_structure_refinement 'SHELXL-2018/3 (Sheldrick, 2018)'
_computing_structure_solution 'SHELXS-97 (Sheldrick 2008)'
_diffrn_ambient_temperature 296(2)
_diffrn_measured_fraction_theta_full 0.975
_diffrn_measured_fraction_theta_max 0.972
_diffrn_measurement_device_type 'Bruker APEX-II CCD'
_diffrn_measurement_method '\f and \w scans'
_diffrn_radiation_type CuK\a
_diffrn_radiation_wavelength 1.54178
_diffrn_reflns_av_R_equivalents 0.0557
_diffrn_reflns_av_unetI/netI 0.0624
_diffrn_reflns_Laue_measured_fraction_full 0.975
_diffrn_reflns_Laue_measured_fraction_max 0.972
_diffrn_reflns_limit_h_max 14
_diffrn_reflns_limit_h_min -14
_diffrn_reflns_limit_k_max 14
_diffrn_reflns_limit_k_min -17
_diffrn_reflns_limit_l_max 25
_diffrn_reflns_limit_l_min -25
_diffrn_reflns_number 35506
_diffrn_reflns_point_group_measured_fraction_full 0.975
_diffrn_reflns_point_group_measured_fraction_max 0.972
_diffrn_reflns_theta_full 67.679
_diffrn_reflns_theta_max 67.922
_diffrn_reflns_theta_min 3.174
_exptl_absorpt_coefficient_mu 4.918
_exptl_absorpt_correction_type none
_exptl_crystal_colour black
_exptl_crystal_density_diffrn 1.528
_exptl_crystal_description prism
_exptl_crystal_F_000 1694
_exptl_crystal_size_max 0.33
_exptl_crystal_size_mid 0.02
_exptl_crystal_size_min 0.02
_refine_diff_density_max 0.704
_refine_diff_density_min -0.481
_refine_diff_density_rms 0.076
_refine_ls_extinction_method none
_refine_ls_goodness_of_fit_ref 1.005
_refine_ls_hydrogen_treatment constr
_refine_ls_matrix_type full
_refine_ls_number_parameters 937
_refine_ls_number_reflns 12953
_refine_ls_number_restraints 9
_refine_ls_restrained_S_all 1.005
_refine_ls_R_factor_all 0.1080
_refine_ls_R_factor_gt 0.0652
_refine_ls_shift/su_max 0.001
_refine_ls_shift/su_mean 0.000
_refine_ls_structure_factor_coef Fsqd
_refine_ls_weighting_details 'w=1/[\s^2^(Fo^2^)+(0.1226P)^2^] where P=(Fo^2^+2Fc^2^)/3'
_refine_ls_weighting_scheme calc
_refine_ls_wR_factor_gt 0.1817
_refine_ls_wR_factor_ref 0.2118
_reflns_Friedel_coverage 0.000
_reflns_number_gt 7674
_reflns_number_total 12953
_reflns_threshold_expression 'I > 2\s(I)'
_cod_data_source_file d3dt03858k2.cif
_cod_data_source_block z013
_cod_depositor_comments 'Adding full bibliography for 7714760--7714766.cif.'
_cod_original_cell_volume 3661.1(6)
_cod_original_formula_sum 'C28.50 H26.50 F12 Fe N2 O6 Zn'
_cod_database_code 7714764
_shelx_shelxl_version_number 2018/3
_shelx_space_group_comment
; 
The symmetry employed for this shelxl refinement is uniquely defined 
by the following loop, which should always be used as a source of 
symmetry information in preference to the above space-group names. 
They are only intended as comments. 
;

loop_
_space_group_symop_operation_xyz
'x, y, z'
'-x, -y, -z'

loop_
_atom_site_label
_atom_site_type_symbol
_atom_site_fract_x
_atom_site_fract_y
_atom_site_fract_z
_atom_site_U_iso_or_equiv
_atom_site_adp_type
_atom_site_occupancy
_atom_site_site_symmetry_order
_atom_site_calc_flag
_atom_site_refinement_flags_posn
_atom_site_refinement_flags_adp
_atom_site_refinement_flags_occupancy
_atom_site_disorder_assembly
_atom_site_disorder_group
Zn1 Zn 0.03602(6) 0.52459(5) 0.66361(4) 0.0713(2) Uani 1 1 d . . . . .
O1 O 0.2015(3) 0.5136(3) 0.6391(2) 0.0884(12) Uani 1 1 d . . . . .
C1 C 0.3588(7) 0.5162(7) 0.5767(6) 0.133(4) Uani 1 1 d . . . . .
F1 F 0.4078(5) 0.5512(7) 0.6160(6) 0.254(5) Uani 1 1 d . . . . .
F2 F 0.3969(5) 0.5606(7) 0.5248(4) 0.254(5) Uani 1 1 d . . . . .
F3 F 0.4044(5) 0.4346(4) 0.5983(5) 0.268(5) Uani 1 1 d . . . . .
C2 C 0.2331(5) 0.5427(4) 0.5825(4) 0.0877(19) Uani 1 1 d . . . . .
C3 C 0.1687(6) 0.5945(5) 0.5246(3) 0.0933(19) Uani 1 1 d . . . . .
H3A H 0.204438 0.612905 0.485904 0.112 Uiso 1 1 calc R U . . .
C4 C 0.0533(6) 0.6187(4) 0.5240(3) 0.0804(16) Uani 1 1 d . . . . .
C5 C -0.0117(8) 0.6735(6) 0.4594(4) 0.111(2) Uani 1 1 d . . . . .
F4 F 0.0503(5) 0.7204(5) 0.4152(3) 0.181(2) Uani 1 1 d . . . . .
F5 F -0.0904(5) 0.7440(4) 0.4617(2) 0.158(2) Uani 1 1 d . . . . .
F6 F -0.0445(7) 0.6199(4) 0.4338(3) 0.220(4) Uani 1 1 d . . . . .
O2 O -0.0090(3) 0.5991(3) 0.5705(2) 0.0814(11) Uani 1 1 d . . . . .
O3 O 0.0777(3) 0.3830(3) 0.7099(2) 0.0833(11) Uani 1 1 d . . . . .
C6 C 0.0719(9) 0.2223(7) 0.7531(8) 0.155(5) Uani 1 1 d . . . . .
F7 F 0.0109(6) 0.1669(4) 0.7680(7) 0.345(8) Uani 1 1 d . . . . .
F8 F 0.1405(7) 0.1942(5) 0.7151(6) 0.256(5) Uani 1 1 d . . . . .
F9 F 0.1373(12) 0.2091(6) 0.8014(5) 0.305(7) Uani 1 1 d . . . . .
C7 C 0.0123(6) 0.3279(4) 0.7256(3) 0.0841(17) Uani 1 1 d . . . . .
C8 C -0.1020(5) 0.3501(4) 0.7189(3) 0.0881(19) Uani 1 1 d . . . . .
H8A H -0.139978 0.300915 0.732319 0.106 Uiso 1 1 calc R U . . .
C9 C -0.1627(5) 0.4427(4) 0.6929(3) 0.0770(15) Uani 1 1 d . . . . .
C10 C -0.2899(7) 0.4582(5) 0.6862(6) 0.118(3) Uani 1 1 d . . . . .
F10 F -0.3308(4) 0.3875(3) 0.7117(4) 0.191(3) Uani 1 1 d . . . . .
F11 F -0.3459(4) 0.5282(4) 0.6930(5) 0.208(4) Uani 1 1 d . . . . .
F12 F -0.3155(5) 0.4785(10) 0.6216(5) 0.282(6) Uani 1 1 d . . . . .
O4 O -0.1284(3) 0.5179(2) 0.6737(2) 0.0830(11) Uani 1 1 d . . . . .
Fe1 Fe 0.13025(7) 0.88568(6) 0.62496(4) 0.0641(2) Uani 1 1 d . . . . .
O1R O 0.0386(3) 0.6058(3) 0.72030(18) 0.0735(10) Uani 1 1 d . . . . .
N2R N 0.1383(4) 0.6150(3) 0.7381(2) 0.0741(12) Uani 1 1 d . . . . .
C3R C 0.1863(6) 0.5656(5) 0.8066(3) 0.093(2) Uani 1 1 d . . . . .
C4R C 0.1170(8) 0.6201(8) 0.8475(4) 0.147(3) Uani 1 1 d . . . . .
H4RA H 0.143783 0.591738 0.892381 0.221 Uiso 1 1 calc R U . . .
H4RB H 0.123183 0.685803 0.832899 0.221 Uiso 1 1 calc R U . . .
H4RC H 0.039818 0.617791 0.843266 0.221 Uiso 1 1 calc R U . . .
C5R C 0.1737(8) 0.4615(6) 0.8279(4) 0.142(3) Uani 1 1 d . . . . .
H5RA H 0.204510 0.429924 0.871803 0.213 Uiso 1 1 calc R U . . .
H5RB H 0.095504 0.460979 0.825865 0.213 Uiso 1 1 calc R U . . .
H5RC H 0.213081 0.428453 0.799263 0.213 Uiso 1 1 calc R U . . .
C6R C 0.3086(6) 0.5808(6) 0.8001(4) 0.119(3) Uani 1 1 d . . . . .
C7R C 0.3538(12) 0.6092(11) 0.8523(5) 0.243(8) Uani 1 1 d . . . . .
H7RA H 0.361394 0.557997 0.892601 0.364 Uiso 1 1 calc R U . . .
H7RB H 0.426037 0.622581 0.841298 0.364 Uiso 1 1 calc R U . . .
H7RC H 0.303494 0.665735 0.857043 0.364 Uiso 1 1 calc R U . . .
C8R C 0.3901(8) 0.4941(8) 0.7878(7) 0.229(8) Uani 1 1 d . . . . .
H8RA H 0.358497 0.477113 0.753603 0.343 Uiso 1 1 calc R U . . .
H8RB H 0.460436 0.510340 0.775169 0.343 Uiso 1 1 calc R U . . .
H8RC H 0.402245 0.440580 0.827073 0.343 Uiso 1 1 calc R U . . .
N9R N 0.2955(4) 0.6590(4) 0.7363(3) 0.0934(16) Uani 1 1 d . . . . .
O10R O 0.3719(4) 0.7030(4) 0.7161(3) 0.1210(18) Uani 1 1 d . . . . .
C11R C 0.1961(4) 0.6740(4) 0.7017(3) 0.0710(14) Uani 1 1 d . . . . .
C12R C 0.1635(4) 0.7419(4) 0.6395(3) 0.0682(13) Uani 1 1 d . . . . .
C13R C 0.0487(5) 0.7863(4) 0.6138(3) 0.0683(13) Uani 1 1 d . . . . .
H13A H -0.019684 0.771771 0.634752 0.082 Uiso 1 1 calc R U . . .
C14R C 0.0544(6) 0.8542(4) 0.5524(3) 0.0839(17) Uani 1 1 d . . . . .
H14A H -0.010775 0.896552 0.524389 0.101 Uiso 1 1 calc R U . . .
C15R C 0.1658(6) 0.8545(4) 0.5388(3) 0.0837(17) Uani 1 1 d . . . . .
H15A H 0.191924 0.895931 0.499810 0.100 Uiso 1 1 calc R U . . .
C16R C 0.2351(5) 0.7869(4) 0.5927(3) 0.0823(17) Uani 1 1 d . . . . .
H16A H 0.317408 0.772218 0.596556 0.099 Uiso 1 1 calc R U . . .
C17R C 0.1615(9) 0.9109(5) 0.7102(3) 0.113(3) Uani 1 1 d . . . . .
H17A H 0.191710 0.862058 0.751485 0.135 Uiso 1 1 calc R U . . .
C18T C 0.2247(6) 0.9560(5) 0.6607(4) 0.103(2) Uani 1 1 d . . . . .
H18A H 0.306813 0.944713 0.661514 0.123 Uiso 1 1 calc R U . . .
C19R C 0.1506(7) 1.0211(5) 0.6116(4) 0.097(2) Uani 1 1 d . . . . .
H19A H 0.171381 1.063328 0.571007 0.116 Uiso 1 1 calc R U . . .
C20R C 0.0420(7) 1.0169(5) 0.6292(4) 0.099(2) Uani 1 1 d . . . . .
H20A H -0.027177 1.055511 0.603403 0.119 Uiso 1 1 calc R U . . .
C21R C 0.0488(8) 0.9474(7) 0.6903(5) 0.113(3) Uani 1 1 d . . . . .
H21A H -0.014820 0.929121 0.715084 0.135 Uiso 1 1 calc R U . . .
Zn2 Zn 0.46951(6) -0.06378(6) 0.84113(4) 0.0729(2) Uani 1 1 d . . . . .
O5 O 0.5130(4) -0.2041(3) 0.8905(2) 0.0948(13) Uani 1 1 d . . . . .
C11 C 0.6257(13) -0.3614(10) 0.9473(9) 0.203(8) Uani 1 1 d . . . . .
F13 F 0.5394(14) -0.3617(7) 0.9885(7) 0.333(8) Uani 1 1 d . . . . .
F14 F 0.5957(12) -0.4070(5) 0.9217(6) 0.294(7) Uani 1 1 d . . . . .
F15 F 0.7015(8) -0.3982(5) 0.9870(5) 0.254(5) Uani 1 1 d . . . . .
C12 C 0.6089(7) -0.2536(5) 0.9101(3) 0.0934(19) Uani 1 1 d . . . . .
C13 C 0.7108(6) -0.2257(6) 0.8973(4) 0.099(2) Uani 1 1 d . . . . .
H13B H 0.777618 -0.271499 0.912170 0.119 Uiso 1 1 calc R U . . .
C14 C 0.7156(5) -0.1327(6) 0.8635(3) 0.0834(17) Uani 1 1 d . . . . .
C15 C 0.8314(6) -0.1090(9) 0.8575(5) 0.131(3) Uani 1 1 d . . . . .
F16 F 0.9116(5) -0.1797(6) 0.8565(5) 0.246(5) Uani 1 1 d . . . . .
F17 F 0.8561(6) -0.0810(9) 0.9010(4) 0.264(5) Uani 1 1 d . . . . .
F18 F 0.8419(4) -0.0508(5) 0.8027(3) 0.174(2) Uani 1 1 d . . . . .
O6 O 0.6362(3) -0.0627(3) 0.8381(2) 0.0836(11) Uani 1 1 d . . . . .
O7 O 0.3086(3) -0.0776(3) 0.8533(2) 0.0865(12) Uani 1 1 d . . . . .
C16 C 0.1305(6) -0.0692(7) 0.8939(4) 0.103(2) Uani 1 1 d . . . . .
F19 F 0.0745(5) -0.0512(6) 0.9406(3) 0.204(3) Uani 1 1 d . . . . .
F20 F 0.1430(4) -0.1602(5) 0.9013(4) 0.191(3) Uani 1 1 d . . . . .
F21 F 0.0681(4) -0.0284(4) 0.8409(3) 0.153(2) Uani 1 1 d . . . . .
C17 C 0.2427(5) -0.0399(5) 0.8871(3) 0.0758(15) Uani 1 1 d . . . . .
C18 C 0.2575(5) 0.0266(5) 0.9169(3) 0.0904(19) Uani 1 1 d . . . . .
H18B H 0.200584 0.047757 0.941974 0.109 Uiso 1 1 calc R U . . .
C19 C 0.3528(6) 0.0636(5) 0.9116(3) 0.0838(17) Uani 1 1 d . . . . .
C20 C 0.3575(10) 0.1428(9) 0.9405(5) 0.130(3) Uani 1 1 d . . . . .
F22 F 0.3717(7) 0.2182(5) 0.8958(4) 0.196(3) Uani 1 1 d . . . . .
F23 F 0.4340(6) 0.1216(5) 0.9835(3) 0.197(3) Uani 1 1 d . . . . .
F24 F 0.2609(6) 0.1762(6) 0.9635(4) 0.222(4) Uani 1 1 d . . . . .
O8 O 0.4402(3) 0.0388(3) 0.8842(2) 0.0845(11) Uani 1 1 d . . . . .
Fe2 Fe 0.64799(7) -0.19254(5) 0.64111(4) 0.0615(2) Uani 1 1 d . . . . .
O1S O 0.4404(3) -0.0068(2) 0.74538(17) 0.0659(9) Uani 1 1 d . . . . .
N2S N 0.5163(3) 0.0312(3) 0.7083(2) 0.0613(10) Uani 1 1 d . . . . .
C3S C 0.4926(5) 0.1373(4) 0.6746(3) 0.0717(14) Uani 1 1 d . . . . .
C4S C 0.4472(6) 0.1897(5) 0.7241(4) 0.105(2) Uani 1 1 d . . . . .
H4SA H 0.431588 0.257828 0.703249 0.158 Uiso 1 1 calc R U . . .
H4SB H 0.379351 0.171659 0.740556 0.158 Uiso 1 1 calc R U . . .
H4SC H 0.502147 0.172496 0.759636 0.158 Uiso 1 1 calc R U . . .
C5S C 0.4066(6) 0.1590(5) 0.6193(3) 0.0952(19) Uani 1 1 d . . . . .
H5SA H 0.389292 0.226574 0.596433 0.143 Uiso 1 1 calc R U . . .
H5SB H 0.436412 0.123850 0.589686 0.143 Uiso 1 1 calc R U . . .
H5SC H 0.339537 0.140326 0.636528 0.143 Uiso 1 1 calc R U . . .
C6S C 0.6107(5) 0.1472(4) 0.6528(3) 0.0786(16) Uani 1 1 d . . . . .
C7S C 0.6175(7) 0.2189(4) 0.5858(4) 0.123(3) Uani 1 1 d . . . . .
H7SA H 0.584498 0.282896 0.586806 0.185 Uiso 1 1 calc R U . . .
H7SB H 0.694721 0.214109 0.575302 0.185 Uiso 1 1 calc R U . . .
H7SC H 0.577419 0.204659 0.553324 0.185 Uiso 1 1 calc R U . . .
C8S C 0.6852(7) 0.1610(5) 0.7049(4) 0.118(3) Uani 1 1 d . . . . .
H8SA H 0.657961 0.223991 0.709303 0.177 Uiso 1 1 calc R U . . .
H8SB H 0.682667 0.113536 0.746066 0.177 Uiso 1 1 calc R U . . .
H8SC H 0.761277 0.154167 0.691840 0.177 Uiso 1 1 calc R U . . .
N9S N 0.6621(4) 0.0476(3) 0.6512(2) 0.0687(11) Uani 1 1 d . . . . .
O10S O 0.7515(3) 0.0259(3) 0.6228(2) 0.0925(13) Uani 1 1 d . . . . .
C11S C 0.6075(4) -0.0173(3) 0.6897(2) 0.0584(12) Uani 1 1 d . . . . .
C12S C 0.6441(4) -0.1199(3) 0.7064(2) 0.0608(12) Uani 1 1 d . . . . .
C13S C 0.7555(4) -0.1746(4) 0.7041(3) 0.0711(14) Uani 1 1 d . . . . .
H13C H 0.822243 -0.148644 0.692531 0.085 Uiso 1 1 calc R U . . .
C14S C 0.7527(5) -0.2711(4) 0.7218(3) 0.0774(15) Uani 1 1 d . . . . .
H14B H 0.817081 -0.324437 0.723533 0.093 Uiso 1 1 calc R U . . .
C15S C 0.6401(6) -0.2792(4) 0.7344(3) 0.0802(16) Uani 1 1 d . . . . .
H15B H 0.614124 -0.339009 0.746369 0.096 Uiso 1 1 calc R U . . .
C16S C 0.5728(5) -0.1874(4) 0.7261(3) 0.0663(13) Uani 1 1 d . . . . .
H16B H 0.491763 -0.171460 0.731692 0.080 Uiso 1 1 calc R U . . .
C17B C 0.5771(6) -0.2455(5) 0.5788(3) 0.0863(17) Uani 1 1 d . . . . .
H17B H 0.538107 -0.298037 0.591519 0.104 Uiso 1 1 calc R U . . .
C18S C 0.5270(5) -0.1469(4) 0.5668(3) 0.0865(17) Uani 1 1 d . . . . .
H18C H 0.447206 -0.119441 0.570001 0.104 Uiso 1 1 calc R U . . .
C19B C 0.6107(6) -0.0954(5) 0.5506(3) 0.0862(17) Uani 1 1 d . . . . .
H19B H 0.600578 -0.025611 0.539293 0.103 Uiso 1 1 calc R U . . .
C20B C 0.7131(6) -0.1640(6) 0.5527(3) 0.092(2) Uani 1 1 d . . . . .
H20B H 0.786774 -0.149196 0.543252 0.111 Uiso 1 1 calc R U . . .
C21B C 0.6922(6) -0.2551(5) 0.5695(3) 0.0857(17) Uani 1 1 d . . . . .
H21B H 0.747894 -0.315345 0.574192 0.103 Uiso 1 1 calc R U . . .
C1X C -0.008(3) 0.361(3) 0.9750(16) 0.28(2) Uani 0.5 1 d D . P . .
H1XA H 0.053154 0.391695 0.962400 0.416 Uiso 0.5 1 calc R U P . .
H1XB H -0.036933 0.372606 1.014418 0.416 Uiso 0.5 1 calc R U P . .
H1XC H 0.017861 0.293157 0.982436 0.416 Uiso 0.5 1 calc R U P . .
C2X C -0.097(3) 0.400(2) 0.9234(15) 0.28(2) Uani 0.5 1 d D . P . .
H2XA H -0.066763 0.389177 0.883471 0.332 Uiso 0.5 1 calc R U P . .
H2XB H -0.121589 0.468672 0.915472 0.332 Uiso 0.5 1 calc R U P . .
C3X C -0.193(2) 0.355(2) 0.9400(16) 0.45(5) Uani 0.5 1 d D . P . .
H3XA H -0.189108 0.323135 0.986644 0.546 Uiso 0.5 1 calc R U P . .
H3XB H -0.262255 0.405156 0.929337 0.546 Uiso 0.5 1 calc R U P . .
C4X C -0.196(3) 0.286(2) 0.9047(14) 0.35(4) Uani 0.5 1 d D . P . .
H4XA H -0.135824 0.229237 0.922452 0.414 Uiso 0.5 1 calc R U P . .
H4XB H -0.183237 0.314067 0.859025 0.414 Uiso 0.5 1 calc R U P . .
C5X C -0.307(2) 0.259(3) 0.9106(18) 0.31(3) Uani 0.5 1 d D . P . .
H5XA H -0.327148 0.243883 0.955730 0.370 Uiso 0.5 1 calc R U P . .
H5XB H -0.364491 0.311552 0.884324 0.370 Uiso 0.5 1 calc R U P . .
C6X C -0.297(3) 0.173(2) 0.8878(14) 0.244(18) Uani 0.5 1 d D . P . .
H6XA H -0.367311 0.154851 0.891255 0.366 Uiso 0.5 1 calc R U P . .
H6XB H -0.276854 0.188646 0.843028 0.366 Uiso 0.5 1 calc R U P . .
H6XC H -0.239639 0.121210 0.914189 0.366 Uiso 0.5 1 calc R U P . .

loop_
_atom_site_aniso_label
_atom_site_aniso_U_11
_atom_site_aniso_U_22
_atom_site_aniso_U_33
_atom_site_aniso_U_23
_atom_site_aniso_U_13
_atom_site_aniso_U_12
Zn1 0.0619(4) 0.0688(4) 0.0829(5) -0.0176(4) 0.0067(4) -0.0222(3)
O1 0.069(2) 0.090(3) 0.096(3) -0.013(2) 0.016(2) -0.017(2)
C1 0.072(5) 0.114(7) 0.192(10) -0.015(7) 0.046(6) -0.025(5)
F1 0.075(4) 0.315(11) 0.432(16) -0.202(11) 0.047(6) -0.048(5)
F2 0.119(4) 0.313(9) 0.224(7) 0.036(7) 0.094(5) -0.001(5)
F3 0.108(4) 0.100(4) 0.523(15) -0.021(6) 0.106(6) 0.018(3)
C2 0.075(4) 0.061(3) 0.125(6) -0.029(4) 0.028(4) -0.014(3)
C3 0.104(5) 0.078(4) 0.093(5) -0.025(4) 0.030(4) -0.015(4)
C4 0.104(5) 0.065(3) 0.075(4) -0.030(3) 0.012(4) -0.016(3)
C5 0.150(8) 0.103(6) 0.071(4) -0.027(4) 0.004(5) -0.012(5)
F4 0.183(6) 0.201(6) 0.112(4) 0.013(4) 0.010(4) -0.035(5)
F5 0.177(5) 0.141(4) 0.107(3) -0.023(3) -0.008(3) 0.042(4)
F6 0.379(10) 0.131(4) 0.150(5) -0.034(4) -0.119(6) -0.060(5)
O2 0.077(3) 0.085(3) 0.080(3) -0.026(2) 0.002(2) -0.013(2)
O3 0.073(2) 0.068(2) 0.097(3) -0.011(2) -0.008(2) -0.0132(19)
C6 0.098(6) 0.082(6) 0.220(13) 0.041(7) 0.005(7) -0.009(5)
F7 0.158(6) 0.077(3) 0.66(2) 0.082(7) 0.026(9) -0.011(4)
F8 0.161(6) 0.108(4) 0.448(17) -0.056(7) 0.044(8) 0.028(4)
F9 0.434(16) 0.130(6) 0.246(10) 0.024(6) -0.189(11) 0.049(7)
C7 0.087(4) 0.067(3) 0.089(4) -0.010(3) 0.008(3) -0.017(3)
C8 0.081(4) 0.059(3) 0.122(5) -0.021(3) 0.023(4) -0.022(3)
C9 0.068(3) 0.066(3) 0.104(4) -0.035(3) 0.013(3) -0.020(3)
C10 0.089(5) 0.074(4) 0.205(10) -0.054(5) 0.006(6) -0.031(4)
F10 0.099(3) 0.092(3) 0.376(10) -0.039(4) 0.027(4) -0.050(3)
F11 0.077(3) 0.125(4) 0.464(13) -0.147(6) 0.049(5) -0.034(3)
F12 0.099(4) 0.543(18) 0.237(9) -0.170(11) -0.015(5) -0.065(7)
O4 0.067(2) 0.058(2) 0.123(3) -0.021(2) 0.004(2) -0.0208(17)
Fe1 0.0650(5) 0.0676(5) 0.0639(5) -0.0192(4) 0.0036(4) -0.0246(4)
O1R 0.060(2) 0.080(2) 0.087(3) -0.024(2) 0.0080(18) -0.0316(18)
N2R 0.065(3) 0.081(3) 0.076(3) -0.015(2) 0.003(2) -0.029(2)
C3R 0.109(5) 0.102(5) 0.066(4) -0.008(3) -0.015(3) -0.040(4)
C4R 0.153(8) 0.207(10) 0.092(6) -0.066(7) -0.002(5) -0.034(7)
C5R 0.167(8) 0.113(6) 0.118(7) 0.023(5) -0.038(6) -0.054(6)
C6R 0.094(5) 0.137(7) 0.102(5) 0.013(5) -0.029(4) -0.041(5)
C7R 0.280(15) 0.350(19) 0.119(8) 0.011(10) -0.084(9) -0.220(15)
C8R 0.099(7) 0.152(9) 0.309(17) 0.085(10) 0.031(9) 0.012(6)
N9R 0.072(3) 0.095(4) 0.106(4) -0.005(3) -0.014(3) -0.038(3)
O10R 0.077(3) 0.125(4) 0.151(5) -0.005(3) -0.019(3) -0.052(3)
C11R 0.060(3) 0.077(3) 0.077(4) -0.020(3) 0.004(3) -0.025(3)
C12R 0.067(3) 0.063(3) 0.075(4) -0.018(3) 0.006(3) -0.018(2)
C13R 0.068(3) 0.070(3) 0.070(3) -0.019(3) 0.004(3) -0.026(3)
C14R 0.100(5) 0.086(4) 0.073(4) -0.025(3) -0.009(3) -0.033(3)
C15R 0.106(5) 0.085(4) 0.063(3) -0.021(3) 0.017(3) -0.031(4)
C16R 0.081(4) 0.076(4) 0.096(4) -0.031(3) 0.025(3) -0.026(3)
C17R 0.184(9) 0.093(5) 0.071(4) -0.033(4) -0.025(5) -0.040(6)
C18T 0.088(5) 0.101(5) 0.132(6) -0.041(5) -0.016(5) -0.036(4)
C19R 0.111(5) 0.080(4) 0.111(5) -0.029(4) 0.010(5) -0.047(4)
C20R 0.103(5) 0.097(5) 0.104(6) -0.050(4) -0.007(4) -0.008(4)
C21R 0.121(6) 0.140(7) 0.123(7) -0.087(6) 0.045(5) -0.059(6)
Zn2 0.0577(4) 0.0921(5) 0.0780(5) -0.0331(4) 0.0122(3) -0.0263(4)
O5 0.080(3) 0.101(3) 0.102(3) -0.020(3) -0.006(2) -0.031(2)
C11 0.206(13) 0.172(11) 0.201(13) 0.052(10) -0.104(12) -0.126(10)
F13 0.390(18) 0.144(7) 0.347(15) 0.068(8) 0.139(13) -0.025(8)
F14 0.382(14) 0.119(5) 0.360(14) 0.003(6) -0.214(13) -0.104(7)
F15 0.248(8) 0.176(6) 0.268(9) 0.070(6) -0.162(8) -0.084(6)
C12 0.101(5) 0.097(5) 0.084(4) -0.027(4) -0.014(4) -0.026(4)
C13 0.082(5) 0.111(5) 0.104(5) -0.044(5) -0.013(4) -0.005(4)
C14 0.061(3) 0.127(6) 0.074(4) -0.046(4) 0.004(3) -0.025(4)
C15 0.060(4) 0.203(10) 0.114(7) -0.019(7) -0.007(4) -0.037(6)
F16 0.068(3) 0.242(8) 0.394(13) -0.060(8) 0.021(5) -0.015(4)
F17 0.172(6) 0.579(16) 0.196(6) -0.230(9) 0.068(5) -0.247(9)
F18 0.084(3) 0.257(7) 0.165(5) -0.018(5) 0.019(3) -0.068(4)
O6 0.058(2) 0.114(3) 0.085(3) -0.033(2) 0.008(2) -0.029(2)
O7 0.060(2) 0.118(3) 0.100(3) -0.050(3) 0.017(2) -0.036(2)
C16 0.064(4) 0.130(6) 0.107(6) -0.018(5) 0.016(4) -0.031(4)
F19 0.123(4) 0.389(10) 0.192(6) -0.168(7) 0.094(4) -0.141(5)
F20 0.112(4) 0.148(5) 0.307(9) -0.035(5) 0.052(4) -0.070(4)
F21 0.086(3) 0.207(5) 0.151(4) -0.013(4) -0.020(3) -0.057(3)
C17 0.063(3) 0.098(4) 0.064(3) -0.015(3) 0.002(3) -0.025(3)
C18 0.073(4) 0.116(5) 0.075(4) -0.028(4) 0.014(3) -0.009(4)
C19 0.090(4) 0.089(4) 0.069(4) -0.027(3) -0.007(3) -0.009(3)
C20 0.151(9) 0.146(9) 0.118(7) -0.080(7) 0.014(7) -0.032(7)
F22 0.267(8) 0.125(5) 0.222(7) -0.089(5) -0.003(6) -0.050(5)
F23 0.251(7) 0.183(6) 0.176(5) -0.114(5) -0.094(5) 0.001(5)
F24 0.184(6) 0.280(9) 0.287(9) -0.225(8) 0.048(6) -0.040(6)
O8 0.078(3) 0.100(3) 0.093(3) -0.047(2) 0.016(2) -0.032(2)
Fe2 0.0625(5) 0.0553(4) 0.0677(5) -0.0210(4) 0.0053(4) -0.0126(4)
O1S 0.0535(18) 0.077(2) 0.072(2) -0.0264(18) 0.0099(16) -0.0198(16)
N2S 0.057(2) 0.062(2) 0.071(3) -0.026(2) 0.009(2) -0.0189(19)
C3S 0.077(4) 0.060(3) 0.080(4) -0.028(3) 0.014(3) -0.013(3)
C4S 0.123(6) 0.073(4) 0.132(6) -0.055(4) 0.041(5) -0.019(4)
C5S 0.093(5) 0.084(4) 0.097(5) -0.018(4) -0.013(4) -0.010(3)
C6S 0.091(4) 0.055(3) 0.099(4) -0.033(3) 0.026(3) -0.025(3)
C7S 0.157(7) 0.063(4) 0.143(7) -0.019(4) 0.058(6) -0.031(4)
C8S 0.115(6) 0.106(5) 0.169(8) -0.075(5) 0.010(5) -0.051(5)
N9S 0.069(3) 0.063(2) 0.082(3) -0.027(2) 0.018(2) -0.025(2)
O10S 0.084(3) 0.090(3) 0.114(3) -0.036(3) 0.046(2) -0.036(2)
C11S 0.055(3) 0.061(3) 0.067(3) -0.026(2) 0.014(2) -0.021(2)
C12S 0.059(3) 0.059(3) 0.070(3) -0.024(2) 0.010(2) -0.020(2)
C13S 0.057(3) 0.074(3) 0.083(4) -0.027(3) 0.000(3) -0.011(3)
C14S 0.091(4) 0.065(3) 0.072(4) -0.025(3) -0.003(3) -0.003(3)
C15S 0.110(5) 0.060(3) 0.070(4) -0.019(3) 0.012(3) -0.021(3)
C16S 0.073(3) 0.060(3) 0.072(3) -0.024(3) 0.016(3) -0.023(3)
C17B 0.097(5) 0.084(4) 0.084(4) -0.028(3) -0.007(3) -0.028(3)
C18S 0.080(4) 0.080(4) 0.088(4) -0.019(3) -0.010(3) -0.006(3)
C19B 0.102(5) 0.079(4) 0.075(4) -0.018(3) 0.002(3) -0.024(4)
C20B 0.088(4) 0.129(6) 0.064(4) -0.028(4) 0.023(3) -0.036(4)
C21B 0.092(5) 0.081(4) 0.080(4) -0.035(3) -0.003(3) 0.001(3)
C1X 0.25(4) 0.33(5) 0.18(3) 0.01(3) 0.10(3) -0.06(4)
C2X 0.20(3) 0.35(5) 0.26(4) -0.05(4) 0.14(3) -0.09(4)
C3X 0.57(10) 0.20(4) 0.35(6) 0.06(4) 0.33(7) 0.16(5)
C4X 0.37(6) 0.33(5) 0.18(3) 0.02(3) 0.19(4) 0.08(4)
C5X 0.24(4) 0.42(7) 0.18(3) -0.06(4) 0.04(3) 0.05(4)
C6X 0.32(4) 0.32(5) 0.17(3) -0.14(3) 0.09(3) -0.15(4)

loop_
_atom_type_symbol
_atom_type_description
_atom_type_scat_dispersion_real
_atom_type_scat_dispersion_imag
_atom_type_scat_source
C C 0.0181 0.0091 'International Tables Vol C Tables 4.2.6.8 and 6.1.1.4'
H H 0.0000 0.0000 'International Tables Vol C Tables 4.2.6.8 and 6.1.1.4'
N N 0.0311 0.0180 'International Tables Vol C Tables 4.2.6.8 and 6.1.1.4'
O O 0.0492 0.0322 'International Tables Vol C Tables 4.2.6.8 and 6.1.1.4'
F F 0.0727 0.0534 'International Tables Vol C Tables 4.2.6.8 and 6.1.1.4'
Fe Fe -1.1336 3.1974 'International Tables Vol C Tables 4.2.6.8 and 6.1.1.4'
Zn Zn -1.5491 0.6778 'International Tables Vol C Tables 4.2.6.8 and 6.1.1.4'

loop_
_geom_angle_atom_site_label_1
_geom_angle_atom_site_label_2
_geom_angle_atom_site_label_3
_geom_angle
_geom_angle_site_symmetry_1
_geom_angle_site_symmetry_3
_geom_angle_publ_flag
O1R Zn1 O2 113.63(16) . . ?
O1R Zn1 O3 114.46(17) . . ?
O2 Zn1 O3 131.91(17) . . ?
O1R Zn1 O4 96.73(15) . . ?
O2 Zn1 O4 86.30(17) . . ?
O3 Zn1 O4 87.79(15) . . ?
O1R Zn1 O1 96.14(16) . . ?
O2 Zn1 O1 87.99(17) . . ?
O3 Zn1 O1 87.45(16) . . ?
O4 Zn1 O1 167.11(18) . . ?
C2 O1 Zn1 125.0(4) . . ?
F3 C1 F2 114.9(10) . . ?
F3 C1 F1 98.9(11) . . ?
F2 C1 F1 96.1(9) . . ?
F3 C1 C2 117.1(7) . . ?
F2 C1 C2 116.9(9) . . ?
F1 C1 C2 108.4(9) . . ?
O1 C2 C3 129.1(6) . . ?
O1 C2 C1 114.6(7) . . ?
C3 C2 C1 116.3(7) . . ?
C4 C3 C2 121.1(6) . . ?
O2 C4 C3 128.5(6) . . ?
O2 C4 C5 113.0(6) . . ?
C3 C4 C5 118.4(6) . . ?
F6 C5 F5 112.0(9) . . ?
F6 C5 F4 105.2(8) . . ?
F5 C5 F4 99.5(7) . . ?
F6 C5 C4 112.3(7) . . ?
F5 C5 C4 114.2(6) . . ?
F4 C5 C4 112.6(8) . . ?
C4 O2 Zn1 128.1(4) . . ?
C7 O3 Zn1 126.8(4) . . ?
F7 C6 F8 107.1(14) . . ?
F7 C6 F9 109.3(12) . . ?
F8 C6 F9 100.4(10) . . ?
F7 C6 C7 115.4(8) . . ?
F8 C6 C7 112.7(10) . . ?
F9 C6 C7 110.8(12) . . ?
O3 C7 C8 128.6(6) . . ?
O3 C7 C6 113.7(6) . . ?
C8 C7 C6 117.6(6) . . ?
C7 C8 C9 121.8(5) . . ?
O4 C9 C8 128.9(5) . . ?
O4 C9 C10 114.1(5) . . ?
C8 C9 C10 117.0(5) . . ?
F11 C10 F10 111.2(9) . . ?
F11 C10 F12 97.3(9) . . ?
F10 C10 F12 103.2(9) . . ?
F11 C10 C9 118.5(7) . . ?
F10 C10 C9 117.2(7) . . ?
F12 C10 C9 105.8(8) . . ?
C9 O4 Zn1 125.3(4) . . ?
C16R Fe1 C18T 107.9(3) . . ?
C16R Fe1 C12R 41.7(2) . . ?
C18T Fe1 C12R 126.0(3) . . ?
C16R Fe1 C21R 158.1(4) . . ?
C18T Fe1 C21R 67.4(3) . . ?
C12R Fe1 C21R 122.3(3) . . ?
C16R Fe1 C19R 123.9(3) . . ?
C18T Fe1 C19R 39.7(3) . . ?
C12R Fe1 C19R 161.9(3) . . ?
C21R Fe1 C19R 67.2(3) . . ?
C16R Fe1 C17R 122.7(4) . . ?
C18T Fe1 C17R 40.3(3) . . ?
C12R Fe1 C17R 109.4(3) . . ?
C21R Fe1 C17R 39.8(3) . . ?
C19R Fe1 C17R 67.0(3) . . ?
C16R Fe1 C13R 69.8(2) . . ?
C18T Fe1 C13R 163.8(3) . . ?
C12R Fe1 C13R 41.7(2) . . ?
C21R Fe1 C13R 108.3(3) . . ?
C19R Fe1 C13R 154.8(3) . . ?
C17R Fe1 C13R 126.5(3) . . ?
C16R Fe1 C20R 159.8(3) . . ?
C18T Fe1 C20R 66.9(3) . . ?
C12R Fe1 C20R 157.1(3) . . ?
C21R Fe1 C20R 40.1(3) . . ?
C19R Fe1 C20R 39.7(3) . . ?
C17R Fe1 C20R 66.9(3) . . ?
C13R Fe1 C20R 120.8(3) . . ?
C16R Fe1 C14R 68.2(3) . . ?
C18T Fe1 C14R 154.8(3) . . ?
C12R Fe1 C14R 68.7(2) . . ?
C21R Fe1 C14R 125.4(3) . . ?
C19R Fe1 C14R 120.3(3) . . ?
C17R Fe1 C14R 162.6(4) . . ?
C13R Fe1 C14R 40.5(2) . . ?
C20R Fe1 C14R 107.7(3) . . ?
C16R Fe1 C15R 40.9(2) . . ?
C18T Fe1 C15R 121.1(3) . . ?
C12R Fe1 C15R 69.0(2) . . ?
C21R Fe1 C15R 160.2(4) . . ?
C19R Fe1 C15R 107.1(3) . . ?
C17R Fe1 C15R 157.4(4) . . ?
C13R Fe1 C15R 68.3(2) . . ?
C20R Fe1 C15R 123.5(3) . . ?
C14R Fe1 C15R 39.5(2) . . ?
N2R O1R Zn1 117.8(3) . . ?
C11R N2R O1R 124.9(5) . . ?
C11R N2R C3R 114.6(5) . . ?
O1R N2R C3R 120.1(4) . . ?
N2R C3R C4R 105.3(6) . . ?
N2R C3R C5R 109.6(5) . . ?
C4R C3R C5R 109.9(7) . . ?
N2R C3R C6R 101.1(5) . . ?
C4R C3R C6R 113.1(7) . . ?
C5R C3R C6R 116.8(7) . . ?
C7R C6R N9R 111.1(8) . . ?
C7R C6R C8R 111.3(10) . . ?
N9R C6R C8R 104.9(7) . . ?
C7R C6R C3R 116.6(9) . . ?
N9R C6R C3R 100.6(5) . . ?
C8R C6R C3R 111.2(8) . . ?
O10R N9R C11R 124.4(5) . . ?
O10R N9R C6R 122.0(5) . . ?
C11R N9R C6R 113.6(5) . . ?
N2R C11R N9R 106.9(5) . . ?
N2R C11R C12R 127.8(5) . . ?
N9R C11R C12R 125.3(5) . . ?
C11R C12R C16R 127.4(5) . . ?
C11R C12R C13R 125.5(5) . . ?
C16R C12R C13R 106.9(5) . . ?
C11R C12R Fe1 122.5(4) . . ?
C16R C12R Fe1 68.5(3) . . ?
C13R C12R Fe1 69.6(3) . . ?
C14R C13R C12R 106.8(5) . . ?
C14R C13R Fe1 70.0(3) . . ?
C12R C13R Fe1 68.7(3) . . ?
C15R C14R C13R 110.2(6) . . ?
C15R C14R Fe1 70.6(3) . . ?
C13R C14R Fe1 69.4(3) . . ?
C14R C15R C16R 108.1(5) . . ?
C14R C15R Fe1 69.9(3) . . ?
C16R C15R Fe1 67.8(3) . . ?
C15R C16R C12R 108.1(5) . . ?
C15R C16R Fe1 71.3(4) . . ?
C12R C16R Fe1 69.8(3) . . ?
C21R C17R C18T 108.0(7) . . ?
C21R C17R Fe1 70.0(4) . . ?
C18T C17R Fe1 69.4(4) . . ?
C19R C18T C17R 107.8(7) . . ?
C19R C18T Fe1 70.5(4) . . ?
C17R C18T Fe1 70.2(4) . . ?
C18T C19R C20R 108.6(7) . . ?
C18T C19R Fe1 69.8(4) . . ?
C20R C19R Fe1 70.6(4) . . ?
C19R C20R C21R 107.8(7) . . ?
C19R C20R Fe1 69.7(4) . . ?
C21R C20R Fe1 69.4(4) . . ?
C17R C21R C20R 107.8(7) . . ?
C17R C21R Fe1 70.2(4) . . ?
C20R C21R Fe1 70.4(4) . . ?
O1S Zn2 O8 110.25(17) . . ?
O1S Zn2 O5 126.37(17) . . ?
O8 Zn2 O5 123.28(19) . . ?
O1S Zn2 O7 91.68(16) . . ?
O8 Zn2 O7 90.14(17) . . ?
O5 Zn2 O7 85.55(18) . . ?
O1S Zn2 O6 93.99(15) . . ?
O8 Zn2 O6 90.71(17) . . ?
O5 Zn2 O6 88.68(18) . . ?
O7 Zn2 O6 173.59(18) . . ?
C12 O5 Zn2 127.4(4) . . ?
F14 C11 F15 118.3(17) . . ?
F14 C11 F13 94.2(12) . . ?
F15 C11 F13 98.5(17) . . ?
F14 C11 C12 117.3(12) . . ?
F15 C11 C12 118.4(9) . . ?
F13 C11 C12 102.0(15) . . ?
O5 C12 C13 127.4(7) . . ?
O5 C12 C11 119.8(8) . . ?
C13 C12 C11 112.5(8) . . ?
C14 C13 C12 122.3(6) . . ?
O6 C14 C13 128.3(6) . . ?
O6 C14 C15 114.2(7) . . ?
C13 C14 C15 117.5(7) . . ?
F17 C15 F18 110.6(11) . . ?
F17 C15 F16 106.4(9) . . ?
F18 C15 F16 99.3(9) . . ?
F17 C15 C14 113.1(8) . . ?
F18 C15 C14 112.6(7) . . ?
F16 C15 C14 113.8(10) . . ?
C14 O6 Zn2 125.7(4) . . ?
C17 O7 Zn2 124.6(4) . . ?
F19 C16 F21 108.0(7) . . ?
F19 C16 F20 107.3(7) . . ?
F21 C16 F20 103.3(8) . . ?
F19 C16 C17 114.7(7) . . ?
F21 C16 C17 110.9(6) . . ?
F20 C16 C17 111.8(6) . . ?
O7 C17 C18 127.8(5) . . ?
O7 C17 C16 114.6(6) . . ?
C18 C17 C16 117.6(6) . . ?
C17 C18 C19 123.5(6) . . ?
O8 C19 C18 127.2(6) . . ?
O8 C19 C20 112.8(7) . . ?
C18 C19 C20 120.0(7) . . ?
F23 C20 F22 106.8(10) . . ?
F23 C20 F24 108.9(9) . . ?
F22 C20 F24 101.9(10) . . ?
F23 C20 C19 114.5(9) . . ?
F22 C20 C19 110.7(8) . . ?
F24 C20 C19 113.0(9) . . ?
C19 O8 Zn2 125.8(4) . . ?
C20B Fe2 C12S 127.6(3) . . ?
C20B Fe2 C13S 107.8(3) . . ?
C12S Fe2 C13S 41.6(2) . . ?
C20B Fe2 C19B 41.1(3) . . ?
C12S Fe2 C19B 108.2(2) . . ?
C13S Fe2 C19B 120.0(2) . . ?
C20B Fe2 C21B 40.0(3) . . ?
C12S Fe2 C21B 164.4(2) . . ?
C13S Fe2 C21B 125.7(3) . . ?
C19B Fe2 C21B 68.4(3) . . ?
C20B Fe2 C17B 67.4(3) . . ?
C12S Fe2 C17B 154.3(2) . . ?
C13S Fe2 C17B 162.9(2) . . ?
C19B Fe2 C17B 68.0(3) . . ?
C21B Fe2 C17B 40.1(2) . . ?
C20B Fe2 C18S 67.7(3) . . ?
C12S Fe2 C18S 120.1(2) . . ?
C13S Fe2 C18S 154.8(2) . . ?
C19B Fe2 C18S 40.0(2) . . ?
C21B Fe2 C18S 67.9(3) . . ?
C17B Fe2 C18S 40.5(2) . . ?
C20B Fe2 C16S 166.6(3) . . ?
C12S Fe2 C16S 41.79(18) . . ?
C13S Fe2 C16S 69.5(2) . . ?
C19B Fe2 C16S 128.0(3) . . ?
C21B Fe2 C16S 152.2(2) . . ?
C17B Fe2 C16S 119.1(2) . . ?
C18S Fe2 C16S 108.9(3) . . ?
C20B Fe2 C14S 118.9(3) . . ?
C12S Fe2 C14S 68.4(2) . . ?
C13S Fe2 C14S 39.9(2) . . ?
C19B Fe2 C14S 153.7(3) . . ?
C21B Fe2 C14S 107.4(2) . . ?
C17B Fe2 C14S 126.5(2) . . ?
C18S Fe2 C14S 164.5(3) . . ?
C16S Fe2 C14S 68.0(2) . . ?
C20B Fe2 C15S 152.5(3) . . ?
C12S Fe2 C15S 68.7(2) . . ?
C13S Fe2 C15S 68.4(2) . . ?
C19B Fe2 C15S 164.6(3) . . ?
C21B Fe2 C15S 118.6(3) . . ?
C17B Fe2 C15S 107.8(3) . . ?
C18S Fe2 C15S 127.3(3) . . ?
C16S Fe2 C15S 39.9(2) . . ?
C14S Fe2 C15S 40.7(2) . . ?
N2S O1S Zn2 120.8(3) . . ?
C11S N2S O1S 125.6(4) . . ?
C11S N2S C3S 113.5(4) . . ?
O1S N2S C3S 120.2(4) . . ?
N2S C3S C5S 107.1(4) . . ?
N2S C3S C4S 108.5(5) . . ?
C5S C3S C4S 111.2(5) . . ?
N2S C3S C6S 99.9(4) . . ?
C5S C3S C6S 114.5(5) . . ?
C4S C3S C6S 114.6(5) . . ?
N9S C6S C7S 109.4(5) . . ?
N9S C6S C3S 101.0(4) . . ?
C7S C6S C3S 116.7(6) . . ?
N9S C6S C8S 103.7(5) . . ?
C7S C6S C8S 110.7(6) . . ?
C3S C6S C8S 113.9(5) . . ?
O10S N9S C11S 124.8(4) . . ?
O10S N9S C6S 123.6(4) . . ?
C11S N9S C6S 111.3(4) . . ?
N2S C11S N9S 107.7(4) . . ?
N2S C11S C12S 126.5(4) . . ?
N9S C11S C12S 125.7(4) . . ?
C13S C12S C11S 127.1(4) . . ?
C13S C12S C16S 107.0(5) . . ?
C11S C12S C16S 125.8(5) . . ?
C13S C12S Fe2 69.4(3) . . ?
C11S C12S Fe2 123.4(4) . . ?
C16S C12S Fe2 70.4(3) . . ?
C14S C13S C12S 108.2(5) . . ?
C14S C13S Fe2 71.3(3) . . ?
C12S C13S Fe2 69.0(3) . . ?
C13S C14S C15S 108.8(5) . . ?
C13S C14S Fe2 68.8(3) . . ?
C15S C14S Fe2 69.7(3) . . ?
C16S C15S C14S 108.5(5) . . ?
C16S C15S Fe2 69.9(3) . . ?
C14S C15S Fe2 69.6(3) . . ?
C15S C16S C12S 107.5(5) . . ?
C15S C16S Fe2 70.3(3) . . ?
C12S C16S Fe2 67.9(3) . . ?
C21B C17B C18S 108.2(6) . . ?
C21B C17B Fe2 69.8(4) . . ?
C18S C17B Fe2 69.9(4) . . ?
C19B C18S C17B 108.5(6) . . ?
C19B C18S Fe2 69.7(4) . . ?
C17B C18S Fe2 69.7(3) . . ?
C18S C19B C20B 106.5(6) . . ?
C18S C19B Fe2 70.2(3) . . ?
C20B C19B Fe2 68.5(3) . . ?
C21B C20B C19B 109.3(6) . . ?
C21B C20B Fe2 71.0(4) . . ?
C19B C20B Fe2 70.3(3) . . ?
C20B C21B C17B 107.6(6) . . ?
C20B C21B Fe2 69.0(4) . . ?
C17B C21B Fe2 70.0(4) . . ?
C1X C2X C3X 112.0(19) . . ?
C4X C3X C2X 111.6(17) . . ?
C3X C4X C5X 110.4(15) . . ?
C6X C5X C4X 108.5(18) . . ?

loop_
_geom_bond_atom_site_label_1
_geom_bond_atom_site_label_2
_geom_bond_distance
_geom_bond_site_symmetry_2
_geom_bond_publ_flag
Zn1 O1R 1.969(4) . ?
Zn1 O2 1.994(4) . ?
Zn1 O3 2.005(4) . ?
Zn1 O4 2.041(4) . ?
Zn1 O1 2.067(4) . ?
O1 C2 1.252(8) . ?
C1 F3 1.177(10) . ?
C1 F2 1.257(10) . ?
C1 F1 1.331(13) . ?
C1 C2 1.512(9) . ?
C2 C3 1.395(9) . ?
C3 C4 1.376(9) . ?
C4 O2 1.253(7) . ?
C4 C5 1.513(10) . ?
C5 F6 1.236(9) . ?
C5 F5 1.272(9) . ?
C5 F4 1.338(9) . ?
O3 C7 1.249(7) . ?
C6 F7 1.209(10) . ?
C6 F8 1.255(15) . ?
C6 F9 1.261(15) . ?
C6 C7 1.524(10) . ?
C7 C8 1.363(8) . ?
C8 C9 1.370(8) . ?
C9 O4 1.244(6) . ?
C9 C10 1.523(9) . ?
C10 F11 1.165(9) . ?
C10 F10 1.249(8) . ?
C10 F12 1.356(12) . ?
Fe1 C16R 2.013(6) . ?
Fe1 C18T 2.027(6) . ?
Fe1 C12R 2.030(5) . ?
Fe1 C21R 2.035(7) . ?
Fe1 C19R 2.036(6) . ?
Fe1 C17R 2.037(6) . ?
Fe1 C13R 2.042(5) . ?
Fe1 C20R 2.048(7) . ?
Fe1 C14R 2.050(6) . ?
Fe1 C15R 2.059(6) . ?
O1R N2R 1.334(5) . ?
N2R C11R 1.320(6) . ?
N2R C3R 1.496(7) . ?
C3R C4R 1.502(10) . ?
C3R C5R 1.532(9) . ?
C3R C6R 1.562(9) . ?
C6R C7R 1.470(12) . ?
C6R N9R 1.497(8) . ?
C6R C8R 1.539(14) . ?
N9R O10R 1.261(6) . ?
N9R C11R 1.376(7) . ?
C11R C12R 1.414(7) . ?
C12R C16R 1.439(7) . ?
C12R C13R 1.451(7) . ?
C13R C14R 1.417(7) . ?
C14R C15R 1.390(8) . ?
C15R C16R 1.424(8) . ?
C17R C21R 1.387(11) . ?
C17R C18T 1.401(10) . ?
C18T C19R 1.380(9) . ?
C19R C20R 1.386(9) . ?
C20R C21R 1.401(11) . ?
Zn2 O1S 1.981(4) . ?
Zn2 O8 1.987(4) . ?
Zn2 O5 2.003(5) . ?
Zn2 O7 2.030(4) . ?
Zn2 O6 2.043(4) . ?
O5 C12 1.241(8) . ?
C11 F14 1.119(17) . ?
C11 F15 1.187(12) . ?
C11 F13 1.366(19) . ?
C11 C12 1.542(13) . ?
C12 C13 1.400(9) . ?
C13 C14 1.381(9) . ?
C14 O6 1.248(8) . ?
C14 C15 1.532(9) . ?
C15 F17 1.201(11) . ?
C15 F18 1.262(10) . ?
C15 F16 1.277(12) . ?
O7 C17 1.233(7) . ?
C16 F19 1.269(9) . ?
C16 F21 1.285(8) . ?
C16 F20 1.300(9) . ?
C16 C17 1.524(8) . ?
C17 C18 1.383(9) . ?
C18 C19 1.389(9) . ?
C19 O8 1.249(7) . ?
C19 C20 1.509(11) . ?
C20 F23 1.246(11) . ?
C20 F22 1.290(11) . ?
C20 F24 1.325(11) . ?
Fe2 C20B 2.013(6) . ?
Fe2 C12S 2.013(5) . ?
Fe2 C13S 2.018(6) . ?
Fe2 C19B 2.037(6) . ?
Fe2 C21B 2.038(6) . ?
Fe2 C17B 2.040(6) . ?
Fe2 C18S 2.043(6) . ?
Fe2 C16S 2.046(5) . ?
Fe2 C14S 2.050(6) . ?
Fe2 C15S 2.052(6) . ?
O1S N2S 1.329(5) . ?
N2S C11S 1.315(6) . ?
N2S C3S 1.500(6) . ?
C3S C5S 1.510(8) . ?
C3S C4S 1.532(8) . ?
C3S C6S 1.537(8) . ?
C6S N9S 1.495(7) . ?
C6S C7S 1.532(9) . ?
C6S C8S 1.545(9) . ?
N9S O10S 1.269(5) . ?
N9S C11S 1.368(6) . ?
C11S C12S 1.435(7) . ?
C12S C13S 1.432(7) . ?
C12S C16S 1.448(6) . ?
C13S C14S 1.389(7) . ?
C14S C15S 1.425(8) . ?
C15S C16S 1.397(7) . ?
C17B C21B 1.400(8) . ?
C17B C18S 1.413(8) . ?
C18S C19B 1.397(8) . ?
C19B C20B 1.423(9) . ?
C20B C21B 1.386(9) . ?
C1X C2X 1.453(19) . ?
C2X C3X 1.473(17) . ?
C3X C4X 1.465(17) . ?
C4X C5X 1.498(18) . ?
C5X C6X 1.484(18) . ?
